data_2201970
loop_
_publ_author_name
'Youfu Zhou'
'Xing Li'
'Yanqing Xu'
'Rong Cao'
'Maochun Hong'

_publ_section_title
;
 Tris(2,2'-bipyridine)nickel(II) diperchlorate
;
_journal_issue 5
_journal_name_full 'Acta Crystallographica Section E'
_journal_page_first m300
_journal_page_last m302
_journal_paper_doi 10.1107/S1600536803008778
_journal_volume 59
_journal_year 2003
_chemical_formula_iupac '[Ni (C10 H8 N2)3] (Cl O4)2'
_chemical_formula_moiety 'C30 H24 N6 Ni 2+, 2Cl O4 1-'
_chemical_formula_sum 'C30 H24 Cl2 N6 Ni O8'
_chemical_formula_weight 726.16
_chemical_name_systematic
;
Tris(2,2'-bipyridine)nickel(II) bis(perchlorate)
;
_space_group_IT_number 15
_symmetry_cell_setting monoclinic
_symmetry_space_group_name_Hall '-C 2yc'
_symmetry_space_group_name_H-M 'C 1 2/c 1'
_atom_sites_solution_hydrogens geom
_atom_sites_solution_primary direct
_atom_sites_solution_secondary difmap
_cell_angle_alpha 90.00
_cell_angle_beta 90.959(2)
_cell_angle_gamma 90.00
_cell_formula_units_Z 4
_cell_length_a 17.502(2)
_cell_length_b 10.7770(10)
_cell_length_c 16.092(2)
_cell_measurement_reflns_used 2134
_cell_measurement_temperature 293(2)
_cell_measurement_theta_max 25.03
_cell_measurement_theta_min 2.22
_cell_volume 3034.8(6)
_computing_cell_refinement SMART
_computing_data_collection 'SMART (Siemens, 1996)'
_computing_data_reduction 'SAINT (Siemens, 1994)'
_computing_molecular_graphics 'PLUTON (Spek, 2003) and ORTEP-3 (Farrugia, 1997)'
_computing_publication_material SHELXL97
_computing_structure_refinement 'SHELXL97 (Sheldrick, 1997)'
_computing_structure_solution 'SHELXTL (Siemens, 1994)'
_diffrn_ambient_temperature 293(2)
_diffrn_measured_fraction_theta_full 0.986
_diffrn_measured_fraction_theta_max 0.986
_diffrn_measurement_device_type 'Siemens SMART CCD'
_diffrn_measurement_method \w
_diffrn_radiation_monochromator graphite
_diffrn_radiation_source 'fine-focus sealed tube'
_diffrn_radiation_type MoK\a
_diffrn_radiation_wavelength 0.71073
_diffrn_reflns_av_R_equivalents 0.0331
_diffrn_reflns_av_sigmaI/netI 0.0448
_diffrn_reflns_limit_h_max 12
_diffrn_reflns_limit_h_min -20
_diffrn_reflns_limit_k_max 8
_diffrn_reflns_limit_k_min -12
_diffrn_reflns_limit_l_max 19
_diffrn_reflns_limit_l_min -19
_diffrn_reflns_number 4475
_diffrn_reflns_theta_full 25.03
_diffrn_reflns_theta_max 25.03
_diffrn_reflns_theta_min 2.22
_diffrn_standards_decay_% 0
_diffrn_standards_interval_count 0
_diffrn_standards_interval_time 0
_diffrn_standards_number 0
_exptl_absorpt_coefficient_mu 0.878
_exptl_absorpt_correction_T_max 0.796
_exptl_absorpt_correction_T_min 0.621
_exptl_absorpt_correction_type multi-scan
_exptl_absorpt_process_details '(SADABS; Sheldrick, 1996)'
_exptl_crystal_colour red
_exptl_crystal_density_diffrn 1.589
_exptl_crystal_density_method 'not measured'
_exptl_crystal_description prism
_exptl_crystal_F_000 1488
_exptl_crystal_size_max .46
_exptl_crystal_size_mid .34
_exptl_crystal_size_min .26
_refine_diff_density_max 0.404
_refine_diff_density_min -0.368
_refine_ls_extinction_method none
_refine_ls_goodness_of_fit_ref 1.079
_refine_ls_hydrogen_treatment constr
_refine_ls_matrix_type full
_refine_ls_number_parameters 213
_refine_ls_number_reflns 2637
_refine_ls_number_restraints 0
_refine_ls_restrained_S_all 1.079
_refine_ls_R_factor_all 0.0824
_refine_ls_R_factor_gt 0.0576
_refine_ls_shift/su_max 0.001
_refine_ls_shift/su_mean 0.000
_refine_ls_structure_factor_coef Fsqd
_refine_ls_weighting_details 'calc w = 1/[\s^2^(Fo^2^)+(0.0464P)^2^+12.8239P] where P = (Fo^2^+2Fc^2^)/3'
_refine_ls_weighting_scheme calc
_refine_ls_wR_factor_gt 0.1246
_refine_ls_wR_factor_ref 0.1417
_reflns_number_gt 2026
_reflns_number_total 2637
_reflns_threshold_expression I>2\s(I)
_cod_data_source_file dn6068.cif
_cod_data_source_block I
_cod_original_sg_symbol_H-M 'C 2/c'
_cod_database_code 2201970
_cod_database_fobs_code 2201970

loop_
_symmetry_equiv_pos_as_xyz
'x, y, z'
'-x, y, -z+1/2'
'x+1/2, y+1/2, z'
'-x+1/2, y+1/2, -z+1/2'
'-x, -y, -z'
'x, -y, z-1/2'
'-x+1/2, -y+1/2, -z'
'x+1/2, -y+1/2, z-1/2'

loop_
_atom_site_label
_atom_site_fract_x
_atom_site_fract_y
_atom_site_fract_z
_atom_site_U_iso_or_equiv
_atom_site_adp_type
_atom_site_calc_flag
_atom_site_refinement_flags
_atom_site_occupancy
_atom_site_disorder_assembly
_atom_site_disorder_group
_atom_site_type_symbol
Ni 0.5000 0.47618(7) 0.2500 0.0366(2) Uani d S 1 . . Ni
Cl 0.82564(7) 0.50703(13) 0.36477(7) 0.0582(4) Uani d . 1 . . Cl
C1 0.6161(3) 0.4270(5) 0.1119(3) 0.0508(12) Uani d . 1 . . C
H1 0.5871 0.3569 0.0991 0.061 Uiso calc R 1 . . H
C2 0.6747(3) 0.4588(5) 0.0607(3) 0.0556(13) Uani d . 1 . . C
H2 0.6848 0.4117 0.0138 0.067 Uiso calc R 1 . . H
C3 0.7178(3) 0.5602(5) 0.0796(3) 0.0564(13) Uani d . 1 . . C
H3 0.7572 0.5843 0.0450 0.068 Uiso calc R 1 . . H
C4 0.7027(3) 0.6264(5) 0.1500(3) 0.0517(12) Uani d . 1 . . C
H4 0.7325 0.6949 0.1642 0.062 Uiso calc R 1 . . H
C5 0.6431(2) 0.5911(4) 0.2000(3) 0.0384(10) Uani d . 1 . . C
C6 0.6225(2) 0.6562(4) 0.2776(3) 0.0403(10) Uani d . 1 . . C
C7 0.6653(3) 0.7517(5) 0.3115(3) 0.0583(13) Uani d . 1 . . C
H7 0.7092 0.7789 0.2853 0.070 Uiso calc R 1 . . H
C8 0.6425(3) 0.8059(5) 0.3838(4) 0.0650(15) Uani d . 1 . . C
H8 0.6715 0.8692 0.4077 0.078 Uiso calc R 1 . . H
C9 0.5774(3) 0.7669(5) 0.4206(3) 0.0561(13) Uani d . 1 . . C
H9 0.5607 0.8039 0.4692 0.067 Uiso calc R 1 . . H
C10 0.5368(3) 0.6718(4) 0.3845(3) 0.0481(11) Uani d . 1 . . C
H10 0.4924 0.6448 0.4098 0.058 Uiso calc R 1 . . H
C11 0.4796(2) 0.2157(4) 0.2094(3) 0.0383(10) Uani d . 1 . . C
C12 0.4680(3) 0.1100(4) 0.1620(3) 0.0526(12) Uani d . 1 . . C
H12 0.4850 0.0332 0.1811 0.063 Uiso calc R 1 . . H
C13 0.4310(3) 0.1199(5) 0.0865(3) 0.0557(13) Uani d . 1 . . C
H13 0.4239 0.0500 0.0534 0.067 Uiso calc R 1 . . H
C14 0.4044(3) 0.2335(5) 0.0599(3) 0.0525(12) Uani d . 1 . . C
H14 0.3780 0.2412 0.0096 0.063 Uiso calc R 1 . . H
C15 0.4178(3) 0.3350(5) 0.1092(3) 0.0490(12) Uani d . 1 . . C
H15 0.3995 0.4118 0.0916 0.059 Uiso calc R 1 . . H
N1 0.5988(2) 0.4930(3) 0.1797(2) 0.0402(9) Uani d . 1 . . N
N2 0.5585(2) 0.6160(3) 0.3142(2) 0.0387(8) Uani d . 1 . . N
N3 0.45655(19) 0.3280(3) 0.1823(2) 0.0387(8) Uani d . 1 . . N
O1 0.8323(4) 0.5843(7) 0.4330(3) 0.145(2) Uani d . 1 . . O
O2 0.8836(3) 0.4142(5) 0.3722(4) 0.131(2) Uani d . 1 . . O
O3 0.7522(3) 0.4515(5) 0.3633(4) 0.1109(17) Uani d . 1 . . O
O4 0.8371(3) 0.5721(6) 0.2927(3) 0.125(2) Uani d . 1 . . O

loop_
_atom_site_aniso_label
_atom_site_aniso_U_11
_atom_site_aniso_U_22
_atom_site_aniso_U_33
_atom_site_aniso_U_12
_atom_site_aniso_U_13
_atom_site_aniso_U_23
Ni 0.0358(4) 0.0364(4) 0.0376(4) 0.000 -0.0010(3) 0.000
Cl 0.0569(8) 0.0751(9) 0.0425(7) -0.0079(6) -0.0004(5) 0.0024(6)
C1 0.045(3) 0.054(3) 0.053(3) -0.001(2) 0.002(2) -0.015(2)
C2 0.045(3) 0.075(4) 0.047(3) 0.006(3) 0.006(2) -0.010(3)
C3 0.037(3) 0.075(4) 0.058(3) 0.001(3) 0.009(2) 0.002(3)
C4 0.042(3) 0.049(3) 0.065(3) -0.007(2) 0.005(2) -0.002(2)
C5 0.035(2) 0.037(2) 0.043(2) 0.0018(19) -0.0015(18) 0.0041(19)
C6 0.038(2) 0.036(2) 0.047(3) -0.0022(19) -0.002(2) 0.003(2)
C7 0.052(3) 0.051(3) 0.073(4) -0.016(2) 0.008(3) -0.009(3)
C8 0.061(3) 0.060(3) 0.074(4) -0.015(3) -0.004(3) -0.024(3)
C9 0.063(3) 0.053(3) 0.052(3) -0.003(3) 0.001(2) -0.013(2)
C10 0.048(3) 0.048(3) 0.049(3) -0.004(2) 0.007(2) -0.003(2)
C11 0.030(2) 0.035(2) 0.050(3) -0.0021(18) 0.0010(18) -0.0027(19)
C12 0.056(3) 0.041(3) 0.062(3) -0.001(2) -0.002(2) -0.002(2)
C13 0.063(3) 0.048(3) 0.056(3) -0.011(2) -0.001(3) -0.011(2)
C14 0.050(3) 0.061(3) 0.046(3) -0.011(2) -0.010(2) -0.007(2)
C15 0.045(3) 0.049(3) 0.053(3) -0.002(2) -0.009(2) 0.002(2)
N1 0.039(2) 0.042(2) 0.040(2) 0.0018(16) 0.0025(16) -0.0006(16)
N2 0.042(2) 0.0343(19) 0.040(2) 0.0001(16) -0.0007(16) 0.0001(16)
N3 0.0333(19) 0.040(2) 0.042(2) -0.0026(16) -0.0037(15) 0.0003(16)
O1 0.169(6) 0.175(6) 0.093(4) -0.052(5) 0.011(4) -0.063(4)
O2 0.090(4) 0.109(4) 0.193(6) 0.010(3) -0.028(4) 0.027(4)
O3 0.068(3) 0.123(4) 0.142(5) -0.032(3) 0.011(3) -0.010(4)
O4 0.092(3) 0.198(6) 0.085(3) -0.004(4) 0.008(3) 0.073(4)

loop_
_atom_type_symbol
_atom_type_description
_atom_type_scat_dispersion_real
_atom_type_scat_dispersion_imag
_atom_type_scat_source
C C 0.0033 0.0016 'International Tables Vol C Tables 4.2.6.8 and 6.1.1.4'
H H 0.0000 0.0000 'International Tables Vol C Tables 4.2.6.8 and 6.1.1.4'
N N 0.0061 0.0033 'International Tables Vol C Tables 4.2.6.8 and 6.1.1.4'
O O 0.0106 0.0060 'International Tables Vol C Tables 4.2.6.8 and 6.1.1.4'
Ni Ni 0.3393 1.1124 'International Tables Vol C Tables 4.2.6.8 and 6.1.1.4'
Cl Cl 0.1484 0.1585 'International Tables Vol C Tables 4.2.6.8 and 6.1.1.4'

loop_
_geom_angle_atom_site_label_1
_geom_angle_atom_site_label_2
_geom_angle_atom_site_label_3
_geom_angle_site_symmetry_1
_geom_angle_site_symmetry_3
_geom_angle
_geom_angle_publ_flag
N3 Ni N3 . 2_655 79.11(19) y
N3 Ni N2 . . 172.13(14) y
N3 Ni N2 2_655 . 97.08(13) y
N2 Ni N2 . 2_655 87.50(19) y
N3 Ni N1 . . 94.71(14) y
N3 Ni N1 2_655 . 92.96(14) y
N2 Ni N1 . . 78.53(14) y
N2 Ni N1 2_655 . 94.22(14) y
N1 Ni N1 . 2_655 170.06(19) y
O4 Cl O1 . . 110.6(4) ?
O4 Cl O3 . . 110.3(3) ?
O1 Cl O3 . . 109.4(4) ?
O4 Cl O2 . . 108.3(4) ?
O1 Cl O2 . . 107.8(4) ?
O3 Cl O2 . . 110.4(3) ?
N1 C1 C2 . . 122.5(5) ?
N1 C1 H1 . . 118.8 ?
C2 C1 H1 . . 118.8 ?
C3 C2 C1 . . 119.1(5) ?
C3 C2 H2 . . 120.4 ?
C1 C2 H2 . . 120.4 ?
C2 C3 C4 . . 119.3(5) ?
C2 C3 H3 . . 120.3 ?
C4 C3 H3 . . 120.3 ?
C3 C4 C5 . . 119.8(5) ?
C3 C4 H4 . . 120.1 ?
C5 C4 H4 . . 120.1 ?
N1 C5 C4 . . 120.8(4) ?
N1 C5 C6 . . 115.3(4) ?
C4 C5 C6 . . 123.9(4) ?
N2 C6 C7 . . 121.3(4) ?
N2 C6 C5 . . 115.6(4) ?
C7 C6 C5 . . 123.1(4) ?
C8 C7 C6 . . 119.4(5) ?
C8 C7 H7 . . 120.3 ?
C6 C7 H7 . . 120.3 ?
C9 C8 C7 . . 119.8(5) ?
C9 C8 H8 . . 120.1 ?
C7 C8 H8 . . 120.1 ?
C8 C9 C10 . . 118.7(5) ?
C8 C9 H9 . . 120.7 ?
C10 C9 H9 . . 120.7 ?
N2 C10 C9 . . 122.7(4) ?
N2 C10 H10 . . 118.7 ?
C9 C10 H10 . . 118.7 ?
N3 C11 C12 . . 121.4(4) ?
N3 C11 C11 . 2_655 115.1(2) ?
C12 C11 C11 . 2_655 123.5(3) ?
C13 C12 C11 . . 119.2(5) ?
C13 C12 H12 . . 120.4 ?
C11 C12 H12 . . 120.4 ?
C12 C13 C14 . . 119.8(5) ?
C12 C13 H13 . . 120.1 ?
C14 C13 H13 . . 120.1 ?
C15 C14 C13 . . 118.5(4) ?
C15 C14 H14 . . 120.7 ?
C13 C14 H14 . . 120.7 ?
N3 C15 C14 . . 122.6(4) ?
N3 C15 H15 . . 118.7 ?
C14 C15 H15 . . 118.7 ?
C1 N1 C5 . . 118.5(4) ?
C1 N1 Ni . . 126.4(3) ?
C5 N1 Ni . . 114.5(3) ?
C10 N2 C6 . . 118.3(4) ?
C10 N2 Ni . . 126.7(3) ?
C6 N2 Ni . . 115.0(3) ?
C11 N3 C15 . . 118.4(4) ?
C11 N3 Ni . . 114.7(3) ?
C15 N3 Ni . . 126.2(3) ?

loop_
_geom_bond_atom_site_label_1
_geom_bond_atom_site_label_2
_geom_bond_site_symmetry_2
_geom_bond_distance
_geom_bond_publ_flag
Ni N3 . 2.071(3) y
Ni N3 2_655 2.071(3) ?
Ni N2 . 2.085(3) y
Ni N2 2_655 2.085(3) ?
Ni N1 . 2.090(3) y
Ni N1 2_655 2.090(3) ?
Cl O4 . 1.373(4) y
Cl O1 . 1.381(5) y
Cl O3 . 1.417(4) y
Cl O2 . 1.429(5) y
C1 N1 . 1.342(6) y
C1 C2 . 1.369(6) ?
C1 H1 . 0.9300 ?
C2 C3 . 1.359(7) ?
C2 H2 . 0.9300 ?
C3 C4 . 1.368(7) ?
C3 H3 . 0.9300 ?
C4 C5 . 1.382(6) ?
C4 H4 . 0.9300 ?
C5 N1 . 1.348(5) y
C5 C6 . 1.482(6) ?
C6 N2 . 1.345(5) y
C6 C7 . 1.380(6) ?
C7 C8 . 1.368(7) ?
C7 H7 . 0.9300 ?
C8 C9 . 1.360(7) ?
C8 H8 . 0.9300 ?
C9 C10 . 1.370(6) ?
C9 H9 . 0.9300 ?
C10 N2 . 1.343(6) y
C10 H10 . 0.9300 ?
C11 N3 . 1.347(5) y
C11 C12 . 1.384(6) ?
C11 C11 2_655 1.479(8) ?
C12 C13 . 1.371(7) ?
C12 H12 . 0.9300 ?
C13 C14 . 1.375(7) ?
C13 H13 . 0.9300 ?
C14 C15 . 1.369(6) ?
C14 H14 . 0.9300 ?
C15 N3 . 1.350(6) y
C15 H15 . 0.9300 ?
